data_7708281
loop_
_publ_author_name
'Schorpp, Marcel'
'Tamim, Razan'
'Krossing, Ingo'

_publ_section_title
;
 Oxidative Addition, Reduction and Reductive Coupling: The Versatile
 Reactivity of Subvalent Gallium Cations.
;
_journal_name_full 'Dalton Transactions'
_journal_paper_doi 10.1039/D1DT02682H
_journal_year 2021
_chemical_formula_moiety 'C16 Al F36 O4, C33 H43 N3 Sb, C7 H8'
_chemical_formula_sum 'C56 H51 Al F36 N3 O4 Sb'
_chemical_formula_weight 1662.72
_space_group_crystal_system monoclinic
_space_group_IT_number 14
_space_group_name_Hall '-P 2yn'
_space_group_name_H-M_alt 'P 1 21/n 1'
_atom_sites_solution_hydrogens geom
_atom_sites_solution_primary direct
_audit_creation_method
;
FinalCif V85 by Daniel Kratzert, Freiburg 2021,
https://github.com/dkratzert/FinalCif
;
_audit_update_record
;
2021-09-03 deposited with the CCDC.	2021-09-08 downloaded from the CCDC.
;
_cell_angle_alpha 90
_cell_angle_beta 90.18(3)
_cell_angle_gamma 90
_cell_formula_units_Z 4
_cell_length_a 14.065(9)
_cell_length_b 20.990(9)
_cell_length_c 22.636(10)
_cell_measurement_reflns_used 3134
_cell_measurement_temperature 100(2)
_cell_measurement_theta_max 26.941
_cell_measurement_theta_min 2.647
_cell_volume 6683(6)
_computing_cell_refinement 'SAINT V8.38A'
_computing_data_collection 'Bruker BIS V6.2.14/2020-04-30'
_computing_data_reduction 'SAINT V8.38A'
_computing_molecular_graphics 'Olex2 (Dolomanov et al., 2009)'
_computing_publication_material 'ShelXle (Hu\"bschle 2011)'
_computing_structure_refinement 'SHELXL-2018/3 (Sheldrick, 2018)'
_computing_structure_solution 'SHELXT 2014/5 (Sheldrick, 2014)'
_diffrn_ambient_environment N~2~
_diffrn_ambient_temperature 100(2)
_diffrn_detector CPAD
_diffrn_detector_area_resol_mean 7.41
_diffrn_detector_type 'Bruker PHOTON III'
_diffrn_measured_fraction_theta_full 0.983
_diffrn_measured_fraction_theta_max 0.953
_diffrn_measurement_device 'three-circle diffractometer'
_diffrn_measurement_device_type 'Bruker D8 VENTURE dual wavelength Mo/Cu'
_diffrn_measurement_method '\w and \f scans'
_diffrn_measurement_specimen_support 'MiTeGen micromount'
_diffrn_radiation_monochromator 'mirror optics'
_diffrn_radiation_probe x-ray
_diffrn_radiation_type MoK\a
_diffrn_radiation_wavelength 0.71073
_diffrn_reflns_av_R_equivalents 0.0534
_diffrn_reflns_av_unetI/netI 0.1714
_diffrn_reflns_Laue_measured_fraction_full 0.983
_diffrn_reflns_Laue_measured_fraction_max 0.953
_diffrn_reflns_number 15259
_diffrn_reflns_point_group_measured_fraction_full 0.983
_diffrn_reflns_point_group_measured_fraction_max 0.953
_diffrn_reflns_theta_full 25.242
_diffrn_reflns_theta_max 27.912
_diffrn_reflns_theta_min 1.707
_diffrn_source 'microfocus sealed X-ray tube'
_diffrn_source_current 1.4
_diffrn_source_type 'Incoatec I\ms'
_diffrn_source_voltage 50.0
_exptl_absorpt_coefficient_mu 0.573
_exptl_absorpt_correction_T_max 0.862085
_exptl_absorpt_correction_T_min 0.551474
_exptl_absorpt_correction_type multi-scan
_exptl_absorpt_process_details
;
TWINABS - Bruker AXS scaling for twinned crystals - Version 2012/1: Krause, L.,
Herbst-Irmer, R., Sheldrick G.M. & Stalke D., J. Appl. Cryst. 48 (2015) 3-10
;
_exptl_crystal_colour black
_exptl_crystal_density_diffrn 1.653
_exptl_crystal_description plate
_exptl_crystal_F_000 3312
_exptl_crystal_size_max 0.32
_exptl_crystal_size_mid 0.24
_exptl_crystal_size_min 0.18
_refine_diff_density_max 1.087
_refine_diff_density_min -0.730
_refine_diff_density_rms 0.080
_refine_ls_extinction_method none
_refine_ls_goodness_of_fit_ref 0.842
_refine_ls_hydrogen_treatment constr
_refine_ls_matrix_type full
_refine_ls_number_parameters 1042
_refine_ls_number_reflns 15259
_refine_ls_number_restraints 4440
_refine_ls_restrained_S_all 0.784
_refine_ls_R_factor_all 0.0877
_refine_ls_R_factor_gt 0.0420
_refine_ls_shift/su_max 0.001
_refine_ls_shift/su_mean 0.000
_refine_ls_structure_factor_coef Fsqd
_refine_ls_weighting_details 'w=1/[\s^2^(Fo^2^)] where P=(Fo^2^+2Fc^2^)/3'
_refine_ls_weighting_scheme calc
_refine_ls_wR_factor_gt 0.0879
_refine_ls_wR_factor_ref 0.0943
_reflns_Friedel_coverage 0.000
_reflns_number_gt 8810
_reflns_number_total 15259
_reflns_threshold_expression 'I > 2\s(I)'
_cod_data_source_file d1dt02682h2.cif
_cod_data_source_block IKmjs_RT_Sbdimpyr_0m_4_a
_cod_original_sg_symbol_H-M 'P 21/n'
_cod_database_code 7708281
_shelx_shelxl_version_number 2018/3
_shelx_space_group_comment
;
The symmetry employed for this shelxl refinement is uniquely defined
by the following loop, which should always be used as a source of
symmetry information in preference to the above space-group names.
They are only intended as comments.
;
_olex2_diffrn_ambient_temperature_device 'Oxford Cryostream 800'

loop_
_space_group_symop_operation_xyz
'x, y, z'
'-x+1/2, y+1/2, -z+1/2'
'-x, -y, -z'
'x-1/2, -y-1/2, z-1/2'

loop_
_atom_site_label
_atom_site_type_symbol
_atom_site_fract_x
_atom_site_fract_y
_atom_site_fract_z
_atom_site_U_iso_or_equiv
_atom_site_adp_type
_atom_site_occupancy
_atom_site_site_symmetry_order
_atom_site_calc_flag
_atom_site_refinement_flags_posn
_atom_site_refinement_flags_adp
_atom_site_refinement_flags_occupancy
_atom_site_disorder_assembly
_atom_site_disorder_group
Sb1 Sb 0.75777(2) 0.82298(2) 0.34062(2) 0.02070(7) Uani 1 1 d . . . . .
C5 C 0.7857(2) 0.70831(14) 0.41951(13) 0.0192(7) Uani 1 1 d . . . . .
Al02 Al 0.25771(6) 0.61059(4) 0.35222(4) 0.0198(2) Uani 1 1 d . . . . .
N1 N 0.79046(16) 0.72836(10) 0.36225(11) 0.0176(6) Uani 1 1 d . . . . .
C1 C 0.8179(2) 0.68627(13) 0.31814(13) 0.0174(7) Uani 1 1 d . . . . .
N2 N 0.74506(16) 0.81277(11) 0.43846(11) 0.0182(6) Uani 1 1 d . . . . .
C2 C 0.83691(19) 0.62325(13) 0.33247(14) 0.0186(7) Uani 1 1 d . . . . .
H2 H 0.855565 0.594298 0.302400 0.022 Uiso 1 1 calc R U . . .
N3 N 0.79695(16) 0.77301(11) 0.25711(11) 0.0197(6) Uani 1 1 d . . . . .
C3 C 0.8290(2) 0.60239(14) 0.38965(15) 0.0248(8) Uani 1 1 d . . . . .
H3 H 0.841361 0.559058 0.399062 0.030 Uiso 1 1 calc R U . . .
C4 C 0.8029(2) 0.64480(14) 0.43371(14) 0.0221(7) Uani 1 1 d . . . . .
H4 H 0.796669 0.630578 0.473358 0.027 Uiso 1 1 calc R U . . .
C22 C 0.7279(2) 0.87018(13) 0.47223(13) 0.0174(7) Uani 1 1 d . . . . .
C23 C 0.8077(2) 0.90799(14) 0.48612(13) 0.0213(7) Uani 1 1 d . . . . .
C24 C 0.7903(2) 0.96624(14) 0.51344(14) 0.0250(8) Uani 1 1 d . . . . .
H24 H 0.842393 0.993126 0.523195 0.030 Uiso 1 1 calc R U . . .
C9 C 0.7544(2) 0.74329(14) 0.52649(14) 0.0299(8) Uani 1 1 d . . . . .
H9A H 0.702317 0.713262 0.533614 0.045 Uiso 1 1 calc R U . . .
H9B H 0.742191 0.782999 0.547935 0.045 Uiso 1 1 calc R U . . .
H9C H 0.814341 0.724642 0.540313 0.045 Uiso 1 1 calc R U . . .
C10 C 0.7887(2) 0.80861(13) 0.20271(13) 0.0215(7) Uani 1 1 d . . . . .
C14 C 0.6874(2) 0.85297(15) 0.12858(14) 0.0274(8) Uani 1 1 d . . . . .
H14 H 0.626926 0.856543 0.110046 0.033 Uiso 1 1 calc R U . . .
C18 C 1.0415(2) 0.82504(16) 0.16207(17) 0.0408(9) Uani 1 1 d . . . . .
H18A H 1.022241 0.789241 0.136945 0.061 Uiso 1 1 calc R U . . .
H18B H 1.102503 0.815264 0.181022 0.061 Uiso 1 1 calc R U . . .
H18C H 1.048055 0.863491 0.137859 0.061 Uiso 1 1 calc R U . . .
C33 C 0.4860(3) 0.83621(18) 0.52676(17) 0.0494(11) Uani 1 1 d . . . . .
H33A H 0.457388 0.876985 0.538046 0.074 Uiso 1 1 calc R U . . .
H33B H 0.524489 0.819914 0.559609 0.074 Uiso 1 1 calc R U . . .
H33C H 0.435636 0.805546 0.517330 0.074 Uiso 1 1 calc R U . . .
C17 C 0.9914(2) 0.89412(15) 0.24759(16) 0.0361(9) Uani 1 1 d . . . . .
H17A H 0.995129 0.932122 0.222555 0.054 Uiso 1 1 calc R U . . .
H17B H 1.052907 0.886980 0.266909 0.054 Uiso 1 1 calc R U . . .
H17C H 0.942276 0.900301 0.277668 0.054 Uiso 1 1 calc R U . . .
C32 C 0.4923(2) 0.87301(17) 0.42075(16) 0.0425(10) Uani 1 1 d . . . . .
H32A H 0.532571 0.875009 0.385548 0.064 Uiso 1 1 calc R U . . .
H32B H 0.470185 0.915935 0.430762 0.064 Uiso 1 1 calc R U . . .
H32C H 0.437426 0.845506 0.412837 0.064 Uiso 1 1 calc R U . . .
C16 C 0.9661(2) 0.83618(14) 0.20947(14) 0.0261(8) Uani 1 1 d . . . . .
H16 H 0.965277 0.797929 0.235803 0.031 Uiso 1 1 calc R U . . .
C31 C 0.5495(2) 0.84590(15) 0.47230(15) 0.0281(8) Uani 1 1 d . . . . .
H31 H 0.573979 0.803164 0.460083 0.034 Uiso 1 1 calc R U . . .
C15 C 0.6992(2) 0.81143(14) 0.17531(14) 0.0239(7) Uani 1 1 d . . . . .
C13 C 0.7632(2) 0.88977(15) 0.10822(15) 0.0324(8) Uani 1 1 d . . . . .
H13 H 0.753946 0.918913 0.076610 0.039 Uiso 1 1 calc R U . . .
C25 C 0.6993(2) 0.98579(14) 0.52666(14) 0.0289(8) Uani 1 1 d . . . . .
H25 H 0.689201 1.026064 0.544731 0.035 Uiso 1 1 calc R U . . .
C12 C 0.8517(2) 0.88358(14) 0.13429(15) 0.0308(8) Uani 1 1 d . . . . .
H12 H 0.903421 0.907673 0.119251 0.037 Uiso 1 1 calc R U . . .
C30 C 0.9651(2) 0.87881(15) 0.53054(15) 0.0327(9) Uani 1 1 d . . . . .
H30A H 1.030370 0.866197 0.521089 0.049 Uiso 1 1 calc R U . . .
H30B H 0.935192 0.845625 0.554619 0.049 Uiso 1 1 calc R U . . .
H30C H 0.965945 0.918995 0.552567 0.049 Uiso 1 1 calc R U . . .
C20 C 0.5842(3) 0.72696(17) 0.14305(17) 0.0473(11) Uani 1 1 d . . . . .
H20A H 0.556265 0.753710 0.112037 0.071 Uiso 1 1 calc R U . . .
H20B H 0.536675 0.696227 0.156820 0.071 Uiso 1 1 calc R U . . .
H20C H 0.639173 0.704060 0.127197 0.071 Uiso 1 1 calc R U . . .
C21 C 0.5328(2) 0.80718(16) 0.21950(17) 0.0427(10) Uani 1 1 d . . . . .
H21A H 0.505447 0.833659 0.188103 0.064 Uiso 1 1 calc R U . . .
H21B H 0.555252 0.834512 0.251761 0.064 Uiso 1 1 calc R U . . .
H21C H 0.484255 0.777889 0.234434 0.064 Uiso 1 1 calc R U . . .
C6 C 0.8217(2) 0.71284(14) 0.25993(13) 0.0198(7) Uani 1 1 d . . . . .
C7 C 0.8524(2) 0.67466(14) 0.20802(14) 0.0287(8) Uani 1 1 d . . . . .
H7A H 0.845561 0.700255 0.172042 0.043 Uiso 1 1 calc R U . . .
H7B H 0.812676 0.636431 0.204812 0.043 Uiso 1 1 calc R U . . .
H7C H 0.919031 0.662130 0.212985 0.043 Uiso 1 1 calc R U . . .
C8 C 0.7609(2) 0.75681(14) 0.46251(13) 0.0182(7) Uani 1 1 d . . . . .
C29 C 0.9577(2) 0.93445(15) 0.43136(15) 0.0308(8) Uani 1 1 d . . . . .
H29A H 0.921188 0.937468 0.394538 0.046 Uiso 1 1 calc R U . . .
H29B H 1.022096 0.919277 0.422712 0.046 Uiso 1 1 calc R U . . .
H29C H 0.961259 0.976531 0.449991 0.046 Uiso 1 1 calc R U . . .
C19 C 0.6160(2) 0.76906(15) 0.19493(14) 0.0266(8) Uani 1 1 d . . . . .
H19 H 0.639777 0.740404 0.227036 0.032 Uiso 1 1 calc R U . . .
C26 C 0.6221(2) 0.94674(14) 0.51364(14) 0.0241(7) Uani 1 1 d . . . . .
H26 H 0.559785 0.960323 0.523616 0.029 Uiso 1 1 calc R U . . .
C11 C 0.8671(2) 0.84292(14) 0.18208(14) 0.0220(7) Uani 1 1 d . . . . .
C27 C 0.6350(2) 0.88792(14) 0.48615(13) 0.0200(7) Uani 1 1 d . . . . .
C28 C 0.9086(2) 0.88753(14) 0.47345(13) 0.0223(7) Uani 1 1 d . . . . .
H28 H 0.905703 0.845234 0.453189 0.027 Uiso 1 1 calc R U . . .
O1_1 O 0.2284(5) 0.6032(3) 0.27770(19) 0.0237(12) Uani 0.841(3) 1 d D U P A 1
C1_1 C 0.2558(3) 0.6135(2) 0.2217(2) 0.0231(9) Uani 0.841(3) 1 d D U P A 1
C2_1 C 0.3267(3) 0.6712(2) 0.21831(19) 0.0383(11) Uani 0.841(3) 1 d D U P A 1
F1_1 F 0.41488(18) 0.65350(14) 0.23419(12) 0.0453(8) Uani 0.841(3) 1 d D U P A 1
F2_1 F 0.3321(5) 0.6956(3) 0.1648(3) 0.0495(13) Uani 0.841(3) 1 d D U P A 1
F3_1 F 0.2997(4) 0.7177(3) 0.2552(3) 0.0522(11) Uani 0.841(3) 1 d D U P A 1
C3_1 C 0.1658(3) 0.6299(2) 0.1853(2) 0.0351(11) Uani 0.841(3) 1 d D U P A 1
F4_1 F 0.0960(2) 0.58947(14) 0.19743(15) 0.0441(8) Uani 0.841(3) 1 d D U P A 1
F5_1 F 0.13529(18) 0.68800(12) 0.19608(11) 0.0468(8) Uani 0.841(3) 1 d D U P A 1
F6_1 F 0.1837(4) 0.62601(19) 0.12609(18) 0.0486(11) Uani 0.841(3) 1 d D U P A 1
C4_1 C 0.3067(3) 0.5534(2) 0.19671(19) 0.0373(11) Uani 0.841(3) 1 d D U P A 1
F7_1 F 0.24156(18) 0.50906(11) 0.18276(11) 0.0488(8) Uani 0.841(3) 1 d D U P A 1
F8_1 F 0.3562(4) 0.56531(19) 0.14839(16) 0.0501(11) Uani 0.841(3) 1 d D U P A 1
F9_1 F 0.3650(3) 0.52866(18) 0.2380(2) 0.0437(11) Uani 0.841(3) 1 d D U P A 1
O1_2 O 0.37906(13) 0.60484(9) 0.36139(9) 0.0231(5) Uani 1 1 d D U . . .
C1_2 C 0.4562(2) 0.61349(13) 0.39607(13) 0.0224(7) Uani 1 1 d D U . . .
C2_2 C 0.5146(2) 0.67132(16) 0.37404(17) 0.0400(9) Uani 1 1 d D U . . .
F1_2 F 0.56466(14) 0.65697(10) 0.32633(10) 0.0513(6) Uani 1 1 d D U . . .
F2_2 F 0.57673(13) 0.69147(9) 0.41561(10) 0.0534(6) Uani 1 1 d D U . . .
F3_2 F 0.45838(14) 0.71986(9) 0.36131(10) 0.0517(6) Uani 1 1 d D U . . .
C3_2 C 0.4266(2) 0.62502(19) 0.46154(16) 0.0432(10) Uani 1 1 d D U . . .
F4_2 F 0.35485(15) 0.58689(11) 0.47610(9) 0.0583(6) Uani 1 1 d D U . . .
F5_2 F 0.39772(14) 0.68484(10) 0.46950(9) 0.0557(6) Uani 1 1 d D U . . .
F6_2 F 0.49749(15) 0.61398(11) 0.49992(9) 0.0547(6) Uani 1 1 d D U . . .
C4_2 C 0.5180(2) 0.55263(16) 0.39346(16) 0.0340(8) Uani 1 1 d D U . . .
F7_2 F 0.47739(15) 0.50509(9) 0.42262(10) 0.0533(6) Uani 1 1 d D U . . .
F8_2 F 0.60560(13) 0.56078(9) 0.41522(10) 0.0466(6) Uani 1 1 d D U . . .
F9_2 F 0.52766(14) 0.53352(9) 0.33753(10) 0.0461(6) Uani 1 1 d D U . . .
O1_3 O 0.19786(14) 0.54989(10) 0.38802(10) 0.0298(5) Uani 1 1 d D U . . .
C1_3 C 0.1563(2) 0.49249(14) 0.38465(14) 0.0272(8) Uani 1 1 d D U . . .
C2_3 C 0.1014(2) 0.48103(16) 0.44204(16) 0.0367(9) Uani 1 1 d D U . . .
F1_3 F 0.02114(13) 0.51601(9) 0.44214(9) 0.0456(5) Uani 1 1 d D U . . .
F2_3 F 0.07491(14) 0.42010(9) 0.44931(10) 0.0511(6) Uani 1 1 d D U . . .
F3_3 F 0.15312(14) 0.49654(10) 0.48910(9) 0.0458(5) Uani 1 1 d D U . . .
C3_3 C 0.2318(3) 0.43931(16) 0.37569(17) 0.0399(9) Uani 1 1 d D U . . .
F4_3 F 0.29590(14) 0.45645(9) 0.33610(9) 0.0475(6) Uani 1 1 d D U . . .
F5_3 F 0.27871(14) 0.42849(10) 0.42613(10) 0.0526(6) Uani 1 1 d D U . . .
F6_3 F 0.19330(16) 0.38408(9) 0.35870(11) 0.0608(7) Uani 1 1 d D U . . .
C4_3 C 0.0836(3) 0.48998(16) 0.33157(16) 0.0368(9) Uani 1 1 d D U . . .
F7_3 F 0.12689(14) 0.47772(9) 0.28031(9) 0.0447(5) Uani 1 1 d D U . . .
F8_3 F 0.01667(14) 0.44638(9) 0.33933(10) 0.0516(6) Uani 1 1 d D U . . .
F9_3 F 0.03970(13) 0.54611(9) 0.32568(9) 0.0391(5) Uani 1 1 d D U . . .
O1_4 O 0.22383(14) 0.68214(9) 0.38373(10) 0.0283(5) Uani 1 1 d D U . . .
C1_4 C 0.1549(2) 0.72280(15) 0.40173(15) 0.0324(8) Uani 1 1 d D U . . .
C2_4 C 0.2037(3) 0.78246(19) 0.4266(2) 0.0681(14) Uani 1 1 d D U . . .
F1_4 F 0.24092(18) 0.77237(13) 0.47902(14) 0.1029(12) Uani 1 1 d D U . . .
F2_4 F 0.14402(15) 0.83189(10) 0.43098(14) 0.0852(10) Uani 1 1 d D U . . .
F3_4 F 0.27407(16) 0.80036(11) 0.39050(16) 0.0950(11) Uani 1 1 d D U . . .
C3_4 C 0.0877(2) 0.74020(18) 0.34990(18) 0.0456(10) Uani 1 1 d D U . . .
F4_4 F 0.06205(14) 0.68889(10) 0.31968(9) 0.0493(6) Uani 1 1 d D U . . .
F5_4 F 0.13267(16) 0.77901(11) 0.31205(12) 0.0737(8) Uani 1 1 d D U . . .
F6_4 F 0.00885(13) 0.77016(10) 0.36802(10) 0.0508(6) Uani 1 1 d D U . . .
C4_4 C 0.0945(3) 0.69171(18) 0.45080(17) 0.0465(10) Uani 1 1 d D U . . .
F7_4 F 0.03182(15) 0.65047(10) 0.42872(10) 0.0538(6) Uani 1 1 d D U . . .
F8_4 F 0.04388(16) 0.73476(11) 0.48228(10) 0.0657(7) Uani 1 1 d D U . . .
F9_4 F 0.14808(17) 0.65998(13) 0.48935(10) 0.0745(8) Uani 1 1 d D U . . .
C1_5 C -0.3990(3) 0.55216(17) 0.18737(17) 0.0460(10) Uani 1 1 d D U . . .
H1A_5 H -0.406066 0.584838 0.217963 0.069 Uiso 1 1 calc R U . . .
H1B_5 H -0.445774 0.518277 0.193799 0.069 Uiso 1 1 calc R U . . .
H1C_5 H -0.409376 0.571328 0.148408 0.069 Uiso 1 1 calc R U . . .
C2_5 C -0.3009(2) 0.52471(14) 0.19035(16) 0.0324(8) Uani 1 1 d D U . . .
C3_5 C -0.2400(2) 0.52668(15) 0.14237(16) 0.0367(9) Uani 1 1 d D U . . .
H3_5 H -0.261683 0.544638 0.106247 0.044 Uiso 1 1 calc R U . . .
C4_5 C -0.1490(3) 0.50329(16) 0.14585(16) 0.0410(9) Uani 1 1 d D U . . .
H4_5 H -0.108534 0.505174 0.112357 0.049 Uiso 1 1 calc R U . . .
C5_5 C -0.1159(3) 0.47687(16) 0.19833(16) 0.0379(9) Uani 1 1 d D U . . .
H5_5 H -0.052780 0.461068 0.200973 0.045 Uiso 1 1 calc R U . . .
C6_5 C -0.1755(2) 0.47374(15) 0.24660(15) 0.0325(8) Uani 1 1 d D U . . .
H6_5 H -0.153618 0.455448 0.282532 0.039 Uiso 1 1 calc R U . . .
C7_5 C -0.2669(2) 0.49720(14) 0.24255(15) 0.0325(8) Uani 1 1 d D U . . .
H7_5 H -0.307535 0.494628 0.275903 0.039 Uiso 1 1 calc R U . . .
O1_6 O 0.237(3) 0.6165(17) 0.2813(10) 0.029(6) Uani 0.159(3) 1 d D U P A 2
C1_6 C 0.2566(11) 0.6251(7) 0.2237(10) 0.039(4) Uani 0.159(3) 1 d D U P A 2
C2_6 C 0.3460(11) 0.5863(8) 0.2060(8) 0.048(4) Uani 0.159(3) 1 d D U P A 2
F1_6 F 0.3407(16) 0.5267(9) 0.2258(11) 0.035(3) Uani 0.159(3) 1 d D U P A 2
F2_6 F 0.359(2) 0.5880(12) 0.1481(8) 0.061(5) Uani 0.159(3) 1 d D U P A 2
F3_6 F 0.4240(10) 0.6105(8) 0.2297(7) 0.065(4) Uani 0.159(3) 1 d D U P A 2
C3_6 C 0.2764(12) 0.6980(7) 0.2141(10) 0.054(4) Uani 0.159(3) 1 d D U P A 2
F4_6 F 0.1949(11) 0.7292(6) 0.2158(7) 0.065(5) Uani 0.159(3) 1 d D U P A 2
F5_6 F 0.327(2) 0.7192(15) 0.2609(14) 0.057(4) Uani 0.159(3) 1 d D U P A 2
F6_6 F 0.324(3) 0.7114(16) 0.1660(14) 0.053(5) Uani 0.159(3) 1 d D U P A 2
C4_6 C 0.1723(11) 0.6076(8) 0.1827(9) 0.045(4) Uani 0.159(3) 1 d D U P A 2
F7_6 F 0.0885(10) 0.6251(8) 0.2043(8) 0.052(4) Uani 0.159(3) 1 d D U P A 2
F8_6 F 0.183(3) 0.6402(13) 0.1317(10) 0.057(3) Uani 0.159(3) 1 d D U P A 2
F9_6 F 0.1647(11) 0.5457(6) 0.1705(5) 0.057(3) Uani 0.159(3) 1 d D U P A 2

loop_
_atom_site_aniso_label
_atom_site_aniso_U_11
_atom_site_aniso_U_22
_atom_site_aniso_U_33
_atom_site_aniso_U_23
_atom_site_aniso_U_13
_atom_site_aniso_U_12
Sb1 0.02572(12) 0.01510(11) 0.02127(13) 0.00020(9) -0.00430(8) 0.00090(9)
C5 0.0209(18) 0.0182(17) 0.0186(19) 0.0019(14) -0.0028(13) -0.0036(12)
Al02 0.0188(5) 0.0200(5) 0.0207(6) 0.0012(4) -0.0013(4) 0.0000(4)
N1 0.0203(14) 0.0124(14) 0.0202(16) 0.0028(11) -0.0039(11) 0.0002(10)
C1 0.0181(17) 0.0170(17) 0.0171(18) -0.0031(13) -0.0039(12) -0.0022(12)
N2 0.0177(14) 0.0178(15) 0.0189(15) -0.0007(11) -0.0013(10) -0.0009(10)
C2 0.0208(18) 0.0146(17) 0.0205(19) -0.0030(13) -0.0012(13) -0.0002(12)
N3 0.0194(15) 0.0221(15) 0.0177(16) 0.0010(11) -0.0034(11) -0.0023(10)
C3 0.0224(19) 0.0150(17) 0.037(2) -0.0003(15) -0.0014(14) 0.0038(12)
C4 0.0224(18) 0.0209(18) 0.023(2) 0.0042(14) -0.0020(14) 0.0010(13)
C22 0.0238(18) 0.0174(17) 0.0110(17) -0.0015(13) -0.0037(13) 0.0031(12)
C23 0.0249(19) 0.0207(18) 0.0182(19) -0.0014(14) -0.0035(13) 0.0051(13)
C24 0.026(2) 0.0203(18) 0.028(2) -0.0052(14) -0.0056(14) -0.0001(13)
C9 0.036(2) 0.0217(19) 0.032(2) -0.0002(15) -0.0025(16) 0.0021(14)
C10 0.0299(19) 0.0165(17) 0.0181(19) -0.0023(13) -0.0002(14) 0.0017(13)
C14 0.033(2) 0.0288(19) 0.020(2) 0.0048(15) -0.0105(15) -0.0022(15)
C18 0.032(2) 0.036(2) 0.055(3) -0.0007(19) 0.0048(17) -0.0024(17)
C33 0.042(3) 0.054(3) 0.052(3) -0.006(2) 0.0050(19) -0.0197(19)
C17 0.034(2) 0.027(2) 0.047(3) 0.0039(17) -0.0144(17) -0.0034(15)
C32 0.033(2) 0.047(2) 0.048(3) 0.0002(19) -0.0105(18) -0.0048(17)
C16 0.027(2) 0.0218(19) 0.030(2) 0.0080(14) -0.0026(14) -0.0002(13)
C31 0.024(2) 0.0224(18) 0.037(2) -0.0083(15) -0.0003(15) 0.0001(13)
C15 0.033(2) 0.0206(19) 0.0185(19) -0.0032(14) -0.0024(14) -0.0015(13)
C13 0.040(2) 0.030(2) 0.027(2) 0.0051(16) -0.0041(16) -0.0004(16)
C25 0.039(2) 0.0156(18) 0.032(2) -0.0075(15) -0.0061(16) 0.0021(14)
C12 0.036(2) 0.0216(19) 0.035(2) 0.0017(16) 0.0026(16) -0.0075(14)
C30 0.024(2) 0.031(2) 0.043(2) -0.0050(17) -0.0049(16) 0.0060(14)
C20 0.047(3) 0.041(2) 0.053(3) -0.0027(19) -0.0035(19) -0.0227(18)
C21 0.038(2) 0.038(2) 0.052(3) 0.0016(18) 0.0045(18) -0.0113(16)
C6 0.0195(18) 0.0183(18) 0.021(2) -0.0052(14) -0.0017(13) -0.0071(12)
C7 0.034(2) 0.0225(18) 0.029(2) -0.0037(16) 0.0044(15) -0.0023(15)
C8 0.0221(17) 0.0220(18) 0.0106(18) -0.0001(13) -0.0044(12) -0.0030(13)
C29 0.027(2) 0.030(2) 0.036(2) -0.0048(16) -0.0008(15) -0.0003(14)
C19 0.026(2) 0.029(2) 0.024(2) 0.0022(15) -0.0061(14) -0.0035(14)
C26 0.0221(18) 0.0262(19) 0.024(2) -0.0050(14) -0.0010(14) 0.0059(13)
C11 0.0274(19) 0.0196(18) 0.0191(19) -0.0005(13) -0.0018(14) -0.0029(13)
C27 0.0264(19) 0.0219(18) 0.0118(17) 0.0010(13) -0.0070(13) -0.0001(13)
C28 0.0244(19) 0.0182(17) 0.024(2) -0.0039(14) -0.0016(14) 0.0028(13)
O1_1 0.028(2) 0.026(3) 0.0170(18) -0.0021(15) -0.0033(14) -0.0028(18)
C1_1 0.027(2) 0.032(2) 0.010(2) 0.0072(17) 0.0009(16) -0.0016(16)
C2_1 0.044(3) 0.040(3) 0.030(3) 0.008(2) 0.000(2) -0.002(2)
F1_1 0.0360(16) 0.058(2) 0.0416(17) 0.0102(16) 0.0009(12) -0.0114(14)
F2_1 0.053(2) 0.051(3) 0.0448(19) 0.0249(19) 0.0033(15) -0.0081(19)
F3_1 0.064(3) 0.0375(18) 0.055(2) -0.0016(16) 0.010(2) -0.0160(19)
C3_1 0.048(3) 0.040(3) 0.017(2) 0.000(2) -0.007(2) 0.002(2)
F4_1 0.0356(16) 0.047(2) 0.0497(19) 0.0072(17) -0.0126(12) -0.0081(14)
F5_1 0.0529(18) 0.0369(17) 0.0504(18) 0.0048(12) -0.0118(13) 0.0137(13)
F6_1 0.0643(19) 0.053(3) 0.0281(19) 0.0028(17) -0.0100(14) 0.0083(19)
C4_1 0.047(3) 0.046(3) 0.019(3) 0.004(2) -0.0010(19) 0.006(2)
F7_1 0.0591(19) 0.0392(16) 0.0481(18) -0.0112(12) -0.0056(13) 0.0006(13)
F8_1 0.0570(19) 0.064(3) 0.0294(17) 0.0092(15) 0.0117(13) 0.017(2)
F9_1 0.042(3) 0.0513(17) 0.038(3) 0.0037(15) -0.0049(15) 0.0154(14)
O1_2 0.0186(12) 0.0300(13) 0.0205(13) -0.0043(9) -0.0044(9) -0.0020(9)
C1_2 0.0179(17) 0.0258(17) 0.0236(19) -0.0051(14) -0.0060(13) 0.0016(12)
C2_2 0.028(2) 0.031(2) 0.062(3) -0.0030(19) -0.0052(17) -0.0036(15)
F1_2 0.0420(14) 0.0552(15) 0.0567(16) 0.0029(11) 0.0147(11) -0.0110(10)
F2_2 0.0301(13) 0.0417(13) 0.0883(19) -0.0180(11) -0.0162(11) -0.0077(9)
F3_2 0.0447(14) 0.0245(12) 0.0859(19) 0.0047(11) -0.0124(12) -0.0012(9)
C3_2 0.031(2) 0.059(3) 0.040(2) -0.0138(19) -0.0059(17) 0.0014(18)
F4_2 0.0458(15) 0.0944(19) 0.0346(14) -0.0016(12) 0.0041(10) -0.0161(12)
F5_2 0.0483(14) 0.0686(16) 0.0503(15) -0.0351(12) -0.0150(11) 0.0205(11)
F6_2 0.0460(14) 0.0805(17) 0.0375(14) -0.0093(11) -0.0160(11) 0.0095(11)
C4_2 0.029(2) 0.030(2) 0.043(2) -0.0056(17) -0.0041(16) -0.0006(14)
F7_2 0.0533(15) 0.0325(13) 0.0741(18) 0.0145(11) -0.0070(12) 0.0003(10)
F8_2 0.0293(12) 0.0421(13) 0.0682(16) -0.0077(11) -0.0151(10) 0.0114(9)
F9_2 0.0425(13) 0.0409(13) 0.0547(15) -0.0200(11) 0.0012(10) 0.0126(9)
O1_3 0.0252(13) 0.0291(13) 0.0352(15) 0.0072(10) 0.0007(10) -0.0079(9)
C1_3 0.0225(18) 0.0231(18) 0.036(2) 0.0051(15) 0.0028(14) -0.0011(13)
C2_3 0.029(2) 0.035(2) 0.047(2) 0.0128(18) 0.0070(17) 0.0006(15)
F1_3 0.0295(12) 0.0572(14) 0.0501(15) 0.0191(11) 0.0118(9) 0.0105(10)
F2_3 0.0428(13) 0.0415(13) 0.0692(17) 0.0256(11) 0.0045(11) -0.0078(10)
F3_3 0.0463(14) 0.0613(15) 0.0298(13) 0.0096(10) -0.0028(10) -0.0042(10)
C3_3 0.041(2) 0.031(2) 0.047(3) 0.0101(18) 0.0008(18) 0.0068(16)
F4_3 0.0440(13) 0.0468(14) 0.0519(16) 0.0082(11) 0.0171(11) 0.0117(10)
F5_3 0.0362(13) 0.0659(15) 0.0558(16) 0.0282(12) 0.0012(10) 0.0180(10)
F6_3 0.0606(16) 0.0295(13) 0.092(2) 0.0000(12) 0.0035(13) 0.0045(10)
C4_3 0.047(2) 0.024(2) 0.039(2) 0.0036(17) -0.0067(17) -0.0072(16)
F7_3 0.0586(15) 0.0403(13) 0.0350(14) -0.0088(10) -0.0067(10) -0.0049(10)
F8_3 0.0423(14) 0.0470(14) 0.0654(17) 0.0086(11) -0.0131(11) -0.0195(10)
F9_3 0.0347(12) 0.0371(12) 0.0454(14) 0.0080(10) -0.0099(9) 0.0043(9)
O1_4 0.0259(13) 0.0227(13) 0.0363(15) -0.0055(10) -0.0046(10) 0.0061(9)
C1_4 0.0233(19) 0.030(2) 0.043(2) -0.0104(16) -0.0046(15) 0.0078(14)
C2_4 0.024(3) 0.052(3) 0.128(4) -0.049(3) -0.013(2) 0.0101(18)
F1_4 0.0616(19) 0.106(2) 0.141(3) -0.092(2) -0.0558(18) 0.0347(15)
F2_4 0.0368(15) 0.0428(15) 0.176(3) -0.0501(16) -0.0068(15) 0.0097(11)
F3_4 0.0298(16) 0.0430(15) 0.212(4) -0.0334(17) 0.0173(17) -0.0078(11)
C3_4 0.030(2) 0.044(2) 0.063(3) 0.011(2) 0.0004(18) 0.0103(17)
F4_4 0.0382(13) 0.0670(16) 0.0426(15) -0.0118(11) -0.0149(10) 0.0095(10)
F5_4 0.0548(16) 0.0706(17) 0.096(2) 0.0498(15) 0.0108(14) 0.0193(12)
F6_4 0.0255(12) 0.0556(14) 0.0713(17) -0.0018(11) -0.0058(10) 0.0200(10)
C4_4 0.044(3) 0.057(3) 0.038(3) -0.0090(19) -0.0024(18) 0.0188(18)
F7_4 0.0414(14) 0.0536(15) 0.0665(17) 0.0031(12) 0.0137(11) -0.0028(10)
F8_4 0.0594(16) 0.0829(18) 0.0550(17) -0.0223(13) 0.0088(12) 0.0257(13)
F9_4 0.0753(18) 0.114(2) 0.0343(15) 0.0101(13) 0.0018(12) 0.0426(15)
C1_5 0.056(3) 0.036(2) 0.046(3) 0.0005(18) -0.0051(19) 0.0066(18)
C2_5 0.038(2) 0.0158(18) 0.044(2) -0.0036(16) -0.0057(16) -0.0031(14)
C3_5 0.050(2) 0.027(2) 0.033(2) -0.0036(16) -0.0084(17) -0.0022(16)
C4_5 0.051(2) 0.035(2) 0.036(2) -0.0133(17) 0.0054(18) -0.0093(17)
C5_5 0.046(2) 0.031(2) 0.037(2) -0.0113(17) -0.0072(17) -0.0017(16)
C6_5 0.046(2) 0.0264(19) 0.025(2) -0.0049(15) -0.0146(16) -0.0043(15)
C7_5 0.040(2) 0.0231(19) 0.035(2) -0.0053(15) -0.0035(16) -0.0066(15)
O1_6 0.031(11) 0.020(12) 0.036(8) -0.005(7) -0.003(7) 0.001(9)
C1_6 0.046(7) 0.035(7) 0.035(7) 0.000(7) 0.006(6) 0.000(6)
C2_6 0.068(8) 0.054(8) 0.022(7) -0.008(7) 0.002(6) 0.014(6)
F1_6 0.042(7) 0.059(5) 0.004(6) -0.001(5) -0.001(6) 0.018(5)
F2_6 0.071(8) 0.077(11) 0.036(6) 0.018(6) 0.026(6) 0.022(9)
F3_6 0.048(6) 0.089(8) 0.056(7) 0.027(8) 0.010(5) -0.005(6)
C3_6 0.061(9) 0.039(8) 0.061(8) 0.013(8) 0.001(7) -0.009(6)
F4_6 0.078(9) 0.047(9) 0.071(11) 0.032(8) 0.000(7) 0.013(7)
F5_6 0.065(9) 0.051(7) 0.054(7) 0.008(6) 0.014(7) -0.024(7)
F6_6 0.062(8) 0.053(10) 0.045(6) 0.025(7) -0.011(6) -0.006(8)
C4_6 0.060(8) 0.055(8) 0.020(8) -0.001(7) 0.002(6) -0.002(7)
F7_6 0.039(6) 0.073(9) 0.043(7) 0.014(8) -0.004(5) -0.007(7)
F8_6 0.098(7) 0.057(6) 0.017(5) -0.003(5) -0.004(5) -0.014(5)
F9_6 0.098(7) 0.057(6) 0.017(5) -0.003(5) -0.004(5) -0.014(5)

loop_
_atom_type_symbol
_atom_type_description
_atom_type_scat_dispersion_real
_atom_type_scat_dispersion_imag
_atom_type_scat_source
C C 0.0033 0.0016 'International Tables Vol C Tables 4.2.6.8 and 6.1.1.4'
Al Al 0.0645 0.0514 'International Tables Vol C Tables 4.2.6.8 and 6.1.1.4'
F F 0.0171 0.0103 'International Tables Vol C Tables 4.2.6.8 and 6.1.1.4'
N N 0.0061 0.0033 'International Tables Vol C Tables 4.2.6.8 and 6.1.1.4'
O O 0.0106 0.0060 'International Tables Vol C Tables 4.2.6.8 and 6.1.1.4'
Sb Sb -0.5866 1.5461 'International Tables Vol C Tables 4.2.6.8 and 6.1.1.4'
H H 0.0000 0.0000 'International Tables Vol C Tables 4.2.6.8 and 6.1.1.4'

loop_
_geom_angle_atom_site_label_1
_geom_angle_atom_site_label_2
_geom_angle_atom_site_label_3
_geom_angle
_geom_angle_site_symmetry_1
_geom_angle_site_symmetry_3
_geom_angle_publ_flag
N1 Sb1 N3 72.43(9) . . ?
N1 Sb1 N2 72.28(9) . . ?
N3 Sb1 N2 144.64(9) . . ?
N1 C5 C4 120.4(3) . . ?
N1 C5 C8 115.7(3) . . ?
C4 C5 C8 123.9(3) . . ?
O1_6 Al02 O1_2 107.1(13) . . ?
O1_6 Al02 O1_3 115.6(12) . . ?
O1_2 Al02 O1_3 112.04(11) . . ?
O1_6 Al02 O1_4 106.9(13) . . ?
O1_2 Al02 O1_4 106.56(10) . . ?
O1_3 Al02 O1_4 108.13(12) . . ?
O1_2 Al02 O1_1 110.0(2) . . ?
O1_3 Al02 O1_1 105.9(2) . . ?
O1_4 Al02 O1_1 114.3(2) . . ?
C5 N1 C1 120.1(2) . . ?
C5 N1 Sb1 120.18(19) . . ?
C1 N1 Sb1 119.74(19) . . ?
C2 C1 N1 119.5(3) . . ?
C2 C1 C6 125.3(3) . . ?
N1 C1 C6 115.2(2) . . ?
C8 N2 C22 123.6(3) . . ?
C8 N2 Sb1 118.89(19) . . ?
C22 N2 Sb1 117.25(17) . . ?
C3 C2 C1 120.6(3) . . ?
C3 C2 H2 119.7 . . ?
C1 C2 H2 119.7 . . ?
C6 N3 C10 124.1(3) . . ?
C6 N3 Sb1 118.5(2) . . ?
C10 N3 Sb1 117.35(18) . . ?
C2 C3 C4 119.7(3) . . ?
C2 C3 H3 120.1 . . ?
C4 C3 H3 120.1 . . ?
C3 C4 C5 119.6(3) . . ?
C3 C4 H4 120.2 . . ?
C5 C4 H4 120.2 . . ?
C27 C22 C23 123.0(3) . . ?
C27 C22 N2 119.9(2) . . ?
C23 C22 N2 116.9(3) . . ?
C24 C23 C22 116.9(3) . . ?
C24 C23 C28 120.0(3) . . ?
C22 C23 C28 123.0(3) . . ?
C25 C24 C23 121.5(3) . . ?
C25 C24 H24 119.3 . . ?
C23 C24 H24 119.3 . . ?
C8 C9 H9A 109.5 . . ?
C8 C9 H9B 109.5 . . ?
H9A C9 H9B 109.5 . . ?
C8 C9 H9C 109.5 . . ?
H9A C9 H9C 109.5 . . ?
H9B C9 H9C 109.5 . . ?
C11 C10 C15 122.5(3) . . ?
C11 C10 N3 119.3(3) . . ?
C15 C10 N3 117.9(3) . . ?
C15 C14 C13 120.8(3) . . ?
C15 C14 H14 119.6 . . ?
C13 C14 H14 119.6 . . ?
C16 C18 H18A 109.5 . . ?
C16 C18 H18B 109.5 . . ?
H18A C18 H18B 109.5 . . ?
C16 C18 H18C 109.5 . . ?
H18A C18 H18C 109.5 . . ?
H18B C18 H18C 109.5 . . ?
C31 C33 H33A 109.5 . . ?
C31 C33 H33B 109.5 . . ?
H33A C33 H33B 109.5 . . ?
C31 C33 H33C 109.5 . . ?
H33A C33 H33C 109.5 . . ?
H33B C33 H33C 109.5 . . ?
C16 C17 H17A 109.5 . . ?
C16 C17 H17B 109.5 . . ?
H17A C17 H17B 109.5 . . ?
C16 C17 H17C 109.5 . . ?
H17A C17 H17C 109.5 . . ?
H17B C17 H17C 109.5 . . ?
C31 C32 H32A 109.5 . . ?
C31 C32 H32B 109.5 . . ?
H32A C32 H32B 109.5 . . ?
C31 C32 H32C 109.5 . . ?
H32A C32 H32C 109.5 . . ?
H32B C32 H32C 109.5 . . ?
C11 C16 C18 111.3(3) . . ?
C11 C16 C17 111.4(3) . . ?
C18 C16 C17 110.8(3) . . ?
C11 C16 H16 107.7 . . ?
C18 C16 H16 107.7 . . ?
C17 C16 H16 107.7 . . ?
C27 C31 C32 110.8(3) . . ?
C27 C31 C33 111.8(3) . . ?
C32 C31 C33 110.9(3) . . ?
C27 C31 H31 107.7 . . ?
C32 C31 H31 107.7 . . ?
C33 C31 H31 107.7 . . ?
C14 C15 C10 118.1(3) . . ?
C14 C15 C19 119.8(3) . . ?
C10 C15 C19 122.1(3) . . ?
C12 C13 C14 119.7(3) . . ?
C12 C13 H13 120.2 . . ?
C14 C13 H13 120.2 . . ?
C24 C25 C26 120.2(3) . . ?
C24 C25 H25 119.9 . . ?
C26 C25 H25 119.9 . . ?
C13 C12 C11 121.7(3) . . ?
C13 C12 H12 119.1 . . ?
C11 C12 H12 119.1 . . ?
C28 C30 H30A 109.5 . . ?
C28 C30 H30B 109.5 . . ?
H30A C30 H30B 109.5 . . ?
C28 C30 H30C 109.5 . . ?
H30A C30 H30C 109.5 . . ?
H30B C30 H30C 109.5 . . ?
C19 C20 H20A 109.5 . . ?
C19 C20 H20B 109.5 . . ?
H20A C20 H20B 109.5 . . ?
C19 C20 H20C 109.5 . . ?
H20A C20 H20C 109.5 . . ?
H20B C20 H20C 109.5 . . ?
C19 C21 H21A 109.5 . . ?
C19 C21 H21B 109.5 . . ?
H21A C21 H21B 109.5 . . ?
C19 C21 H21C 109.5 . . ?
H21A C21 H21C 109.5 . . ?
H21B C21 H21C 109.5 . . ?
N3 C6 C1 114.2(3) . . ?
N3 C6 C7 123.9(3) . . ?
C1 C6 C7 121.9(3) . . ?
C6 C7 H7A 109.5 . . ?
C6 C7 H7B 109.5 . . ?
H7A C7 H7B 109.5 . . ?
C6 C7 H7C 109.5 . . ?
H7A C7 H7C 109.5 . . ?
H7B C7 H7C 109.5 . . ?
N2 C8 C5 112.9(3) . . ?
N2 C8 C9 124.5(3) . . ?
C5 C8 C9 122.5(3) . . ?
C28 C29 H29A 109.5 . . ?
C28 C29 H29B 109.5 . . ?
H29A C29 H29B 109.5 . . ?
C28 C29 H29C 109.5 . . ?
H29A C29 H29C 109.5 . . ?
H29B C29 H29C 109.5 . . ?
C21 C19 C20 111.0(3) . . ?
C21 C19 C15 112.8(3) . . ?
C20 C19 C15 109.5(3) . . ?
C21 C19 H19 107.8 . . ?
C20 C19 H19 107.8 . . ?
C15 C19 H19 107.8 . . ?
C25 C26 C27 120.9(3) . . ?
C25 C26 H26 119.5 . . ?
C27 C26 H26 119.5 . . ?
C12 C11 C10 117.0(3) . . ?
C12 C11 C16 120.7(3) . . ?
C10 C11 C16 122.3(3) . . ?
C26 C27 C22 117.4(3) . . ?
C26 C27 C31 120.1(3) . . ?
C22 C27 C31 122.6(3) . . ?
C23 C28 C30 111.1(3) . . ?
C23 C28 C29 111.1(2) . . ?
C30 C28 C29 111.6(3) . . ?
C23 C28 H28 107.6 . . ?
C30 C28 H28 107.6 . . ?
C29 C28 H28 107.6 . . ?
C1_1 O1_1 Al02 146.4(5) . . ?
O1_1 C1_1 C3_1 107.6(4) . . ?
O1_1 C1_1 C4_1 110.2(4) . . ?
C3_1 C1_1 C4_1 111.4(3) . . ?
O1_1 C1_1 C2_1 110.6(4) . . ?
C3_1 C1_1 C2_1 108.7(3) . . ?
C4_1 C1_1 C2_1 108.3(3) . . ?
F2_1 C2_1 F3_1 107.9(4) . . ?
F2_1 C2_1 F1_1 107.3(4) . . ?
F3_1 C2_1 F1_1 107.4(4) . . ?
F2_1 C2_1 C1_1 112.5(4) . . ?
F3_1 C2_1 C1_1 110.5(4) . . ?
F1_1 C2_1 C1_1 111.1(3) . . ?
F5_1 C3_1 F4_1 108.2(4) . . ?
F5_1 C3_1 F6_1 107.5(4) . . ?
F4_1 C3_1 F6_1 107.7(4) . . ?
F5_1 C3_1 C1_1 112.0(3) . . ?
F4_1 C3_1 C1_1 110.5(4) . . ?
F6_1 C3_1 C1_1 110.8(4) . . ?
F8_1 C4_1 F7_1 107.3(4) . . ?
F8_1 C4_1 F9_1 109.0(4) . . ?
F7_1 C4_1 F9_1 108.1(4) . . ?
F8_1 C4_1 C1_1 113.0(4) . . ?
F7_1 C4_1 C1_1 109.4(3) . . ?
F9_1 C4_1 C1_1 109.9(4) . . ?
C1_2 O1_2 Al02 148.8(2) . . ?
O1_2 C1_2 C4_2 108.5(2) . . ?
O1_2 C1_2 C2_2 110.1(2) . . ?
C4_2 C1_2 C2_2 109.7(3) . . ?
O1_2 C1_2 C3_2 110.9(2) . . ?
C4_2 C1_2 C3_2 108.4(3) . . ?
C2_2 C1_2 C3_2 109.1(3) . . ?
F3_2 C2_2 F1_2 108.5(3) . . ?
F3_2 C2_2 F2_2 107.2(3) . . ?
F1_2 C2_2 F2_2 107.1(3) . . ?
F3_2 C2_2 C1_2 110.9(3) . . ?
F1_2 C2_2 C1_2 111.6(3) . . ?
F2_2 C2_2 C1_2 111.3(3) . . ?
F4_2 C3_2 F5_2 107.5(3) . . ?
F4_2 C3_2 F6_2 107.4(3) . . ?
F5_2 C3_2 F6_2 107.6(3) . . ?
F4_2 C3_2 C1_2 110.3(3) . . ?
F5_2 C3_2 C1_2 110.9(3) . . ?
F6_2 C3_2 C1_2 112.9(3) . . ?
F7_2 C4_2 F9_2 106.9(3) . . ?
F7_2 C4_2 F8_2 108.1(3) . . ?
F9_2 C4_2 F8_2 106.9(3) . . ?
F7_2 C4_2 C1_2 111.1(3) . . ?
F9_2 C4_2 C1_2 110.1(3) . . ?
F8_2 C4_2 C1_2 113.5(3) . . ?
C1_3 O1_3 Al02 147.9(2) . . ?
O1_3 C1_3 C2_3 108.3(3) . . ?
O1_3 C1_3 C3_3 110.8(3) . . ?
C2_3 C1_3 C3_3 110.1(3) . . ?
O1_3 C1_3 C4_3 110.8(2) . . ?
C2_3 C1_3 C4_3 108.3(3) . . ?
C3_3 C1_3 C4_3 108.6(3) . . ?
F3_3 C2_3 F2_3 106.7(3) . . ?
F3_3 C2_3 F1_3 108.8(3) . . ?
F2_3 C2_3 F1_3 106.6(3) . . ?
F3_3 C2_3 C1_3 111.4(3) . . ?
F2_3 C2_3 C1_3 113.2(3) . . ?
F1_3 C2_3 C1_3 109.9(3) . . ?
F4_3 C3_3 F6_3 108.5(3) . . ?
F4_3 C3_3 F5_3 106.8(3) . . ?
F6_3 C3_3 F5_3 107.3(3) . . ?
F4_3 C3_3 C1_3 111.1(3) . . ?
F6_3 C3_3 C1_3 112.6(3) . . ?
F5_3 C3_3 C1_3 110.3(3) . . ?
F8_3 C4_3 F9_3 107.1(3) . . ?
F8_3 C4_3 F7_3 107.9(3) . . ?
F9_3 C4_3 F7_3 107.1(3) . . ?
F8_3 C4_3 C1_3 112.4(3) . . ?
F9_3 C4_3 C1_3 110.2(3) . . ?
F7_3 C4_3 C1_3 111.9(3) . . ?
C1_4 O1_4 Al02 150.3(2) . . ?
O1_4 C1_4 C2_4 107.7(3) . . ?
O1_4 C1_4 C4_4 110.2(3) . . ?
C2_4 C1_4 C4_4 109.1(3) . . ?
O1_4 C1_4 C3_4 110.9(3) . . ?
C2_4 C1_4 C3_4 110.9(3) . . ?
C4_4 C1_4 C3_4 108.0(3) . . ?
F1_4 C2_4 F2_4 107.9(4) . . ?
F1_4 C2_4 F3_4 107.7(4) . . ?
F2_4 C2_4 F3_4 107.0(4) . . ?
F1_4 C2_4 C1_4 112.2(4) . . ?
F2_4 C2_4 C1_4 112.3(3) . . ?
F3_4 C2_4 C1_4 109.6(3) . . ?
F4_4 C3_4 F6_4 108.3(3) . . ?
F4_4 C3_4 F5_4 107.0(3) . . ?
F6_4 C3_4 F5_4 107.6(3) . . ?
F4_4 C3_4 C1_4 111.4(3) . . ?
F6_4 C3_4 C1_4 112.5(3) . . ?
F5_4 C3_4 C1_4 109.9(3) . . ?
F9_4 C4_4 F7_4 107.1(3) . . ?
F9_4 C4_4 F8_4 106.6(3) . . ?
F7_4 C4_4 F8_4 106.5(3) . . ?
F9_4 C4_4 C1_4 111.8(3) . . ?
F7_4 C4_4 C1_4 111.7(3) . . ?
F8_4 C4_4 C1_4 112.8(3) . . ?
C2_5 C1_5 H1A_5 109.5 . . ?
C2_5 C1_5 H1B_5 109.5 . . ?
H1A_5 C1_5 H1B_5 109.5 . . ?
C2_5 C1_5 H1C_5 109.5 . . ?
H1A_5 C1_5 H1C_5 109.5 . . ?
H1B_5 C1_5 H1C_5 109.5 . . ?
C3_5 C2_5 C7_5 117.6(3) . . ?
C3_5 C2_5 C1_5 121.7(3) . . ?
C7_5 C2_5 C1_5 120.7(3) . . ?
C4_5 C3_5 C2_5 121.5(3) . . ?
C4_5 C3_5 H3_5 119.2 . . ?
C2_5 C3_5 H3_5 119.2 . . ?
C3_5 C4_5 C5_5 120.1(4) . . ?
C3_5 C4_5 H4_5 120.0 . . ?
C5_5 C4_5 H4_5 120.0 . . ?
C6_5 C5_5 C4_5 119.6(3) . . ?
C6_5 C5_5 H5_5 120.2 . . ?
C4_5 C5_5 H5_5 120.2 . . ?
C7_5 C6_5 C5_5 119.9(3) . . ?
C7_5 C6_5 H6_5 120.1 . . ?
C5_5 C6_5 H6_5 120.1 . . ?
C6_5 C7_5 C2_5 121.3(3) . . ?
C6_5 C7_5 H7_5 119.3 . . ?
C2_5 C7_5 H7_5 119.3 . . ?
C1_6 O1_6 Al02 158(3) . . ?
O1_6 C1_6 C4_6 113.1(17) . . ?
O1_6 C1_6 C2_6 110.2(17) . . ?
C4_6 C1_6 C2_6 109.9(12) . . ?
O1_6 C1_6 C3_6 107.6(16) . . ?
C4_6 C1_6 C3_6 106.5(11) . . ?
C2_6 C1_6 C3_6 109.4(12) . . ?
F3_6 C2_6 F2_6 105.8(17) . . ?
F3_6 C2_6 F1_6 105.8(14) . . ?
F2_6 C2_6 F1_6 111.5(16) . . ?
F3_6 C2_6 C1_6 111.5(13) . . ?
F2_6 C2_6 C1_6 110.9(15) . . ?
F1_6 C2_6 C1_6 111.1(15) . . ?
F6_6 C3_6 F4_6 111.5(18) . . ?
F6_6 C3_6 F5_6 108.2(19) . . ?
F4_6 C3_6 F5_6 105.4(16) . . ?
F6_6 C3_6 C1_6 114.6(17) . . ?
F4_6 C3_6 C1_6 109.0(12) . . ?
F5_6 C3_6 C1_6 107.8(16) . . ?
F7_6 C4_6 F9_6 106.0(14) . . ?
F7_6 C4_6 F8_6 105.9(17) . . ?
F9_6 C4_6 F8_6 109.0(17) . . ?
F7_6 C4_6 C1_6 113.1(14) . . ?
F9_6 C4_6 C1_6 114.6(13) . . ?
F8_6 C4_6 C1_6 107.9(16) . . ?

loop_
_geom_bond_atom_site_label_1
_geom_bond_atom_site_label_2
_geom_bond_distance
_geom_bond_site_symmetry_2
_geom_bond_publ_flag
Sb1 N1 2.096(2) . ?
Sb1 N3 2.233(3) . ?
Sb1 N2 2.233(3) . ?
C5 N1 1.365(4) . ?
C5 C4 1.392(4) . ?
C5 C8 1.452(4) . ?
Al02 O1_6 1.64(3) . ?
Al02 O1_2 1.723(2) . ?
Al02 O1_3 1.730(2) . ?
Al02 O1_4 1.730(2) . ?
Al02 O1_1 1.742(5) . ?
N1 C1 1.389(4) . ?
C1 C2 1.388(4) . ?
C1 C6 1.432(4) . ?
N2 C8 1.313(3) . ?
N2 C22 1.448(4) . ?
C2 C3 1.371(4) . ?
C2 H2 0.9500 . ?
N3 C6 1.312(4) . ?
N3 C10 1.445(4) . ?
C3 C4 1.387(4) . ?
C3 H3 0.9500 . ?
C4 H4 0.9500 . ?
C22 C27 1.397(4) . ?
C22 C23 1.409(4) . ?
C23 C24 1.392(4) . ?
C23 C28 1.511(4) . ?
C24 C25 1.378(4) . ?
C24 H24 0.9500 . ?
C9 C8 1.479(4) . ?
C9 H9A 0.9800 . ?
C9 H9B 0.9800 . ?
C9 H9C 0.9800 . ?
C10 C11 1.398(4) . ?
C10 C15 1.403(4) . ?
C14 C15 1.380(4) . ?
C14 C13 1.396(4) . ?
C14 H14 0.9500 . ?
C18 C16 1.529(5) . ?
C18 H18A 0.9800 . ?
C18 H18B 0.9800 . ?
C18 H18C 0.9800 . ?
C33 C31 1.538(5) . ?
C33 H33A 0.9800 . ?
C33 H33B 0.9800 . ?
C33 H33C 0.9800 . ?
C17 C16 1.532(4) . ?
C17 H17A 0.9800 . ?
C17 H17B 0.9800 . ?
C17 H17C 0.9800 . ?
C32 C31 1.525(4) . ?
C32 H32A 0.9800 . ?
C32 H32B 0.9800 . ?
C32 H32C 0.9800 . ?
C16 C11 1.529(4) . ?
C16 H16 1.0000 . ?
C31 C27 1.523(4) . ?
C31 H31 1.0000 . ?
C15 C19 1.536(4) . ?
C13 C12 1.382(4) . ?
C13 H13 0.9500 . ?
C25 C26 1.391(4) . ?
C25 H25 0.9500 . ?
C12 C11 1.394(4) . ?
C12 H12 0.9500 . ?
C30 C28 1.526(4) . ?
C30 H30A 0.9800 . ?
C30 H30B 0.9800 . ?
C30 H30C 0.9800 . ?
C20 C19 1.536(4) . ?
C20 H20A 0.9800 . ?
C20 H20B 0.9800 . ?
C20 H20C 0.9800 . ?
C21 C19 1.524(4) . ?
C21 H21A 0.9800 . ?
C21 H21B 0.9800 . ?
C21 H21C 0.9800 . ?
C6 C7 1.487(4) . ?
C7 H7A 0.9800 . ?
C7 H7B 0.9800 . ?
C7 H7C 0.9800 . ?
C29 C28 1.536(4) . ?
C29 H29A 0.9800 . ?
C29 H29B 0.9800 . ?
C29 H29C 0.9800 . ?
C19 H19 1.0000 . ?
C26 C27 1.394(4) . ?
C26 H26 0.9500 . ?
C28 H28 1.0000 . ?
O1_1 C1_1 1.344(5) . ?
C1_1 C3_1 1.547(5) . ?
C1_1 C4_1 1.558(6) . ?
C1_1 C2_1 1.571(5) . ?
C2_1 F2_1 1.317(6) . ?
C2_1 F3_1 1.340(6) . ?
C2_1 F1_1 1.343(5) . ?
C3_1 F5_1 1.315(5) . ?
C3_1 F4_1 1.328(5) . ?
C3_1 F6_1 1.366(5) . ?
C4_1 F8_1 1.322(5) . ?
C4_1 F7_1 1.343(5) . ?
C4_1 F9_1 1.345(5) . ?
O1_2 C1_2 1.349(3) . ?
C1_2 C4_2 1.546(4) . ?
C1_2 C2_2 1.549(4) . ?
C1_2 C3_2 1.559(5) . ?
C2_2 F3_2 1.321(4) . ?
C2_2 F1_2 1.326(4) . ?
C2_2 F2_2 1.350(4) . ?
C3_2 F4_2 1.331(4) . ?
C3_2 F5_2 1.332(4) . ?
C3_2 F6_2 1.340(4) . ?
C4_2 F7_2 1.327(4) . ?
C4_2 F9_2 1.335(4) . ?
C4_2 F8_2 1.337(3) . ?
O1_3 C1_3 1.341(3) . ?
C1_3 C2_3 1.533(4) . ?
C1_3 C3_3 1.554(4) . ?
C1_3 C4_3 1.576(4) . ?
C2_3 F3_3 1.329(4) . ?
C2_3 F2_3 1.342(4) . ?
C2_3 F1_3 1.346(4) . ?
C3_3 F4_3 1.323(4) . ?
C3_3 F6_3 1.335(4) . ?
C3_3 F5_3 1.336(4) . ?
C4_3 F8_3 1.325(4) . ?
C4_3 F9_3 1.337(4) . ?
C4_3 F7_3 1.337(4) . ?
O1_4 C1_4 1.356(3) . ?
C1_4 C2_4 1.535(5) . ?
C1_4 C4_4 1.545(5) . ?
C1_4 C3_4 1.547(5) . ?
C2_4 F1_4 1.312(5) . ?
C2_4 F2_4 1.338(4) . ?
C2_4 F3_4 1.340(5) . ?
C3_4 F4_4 1.325(4) . ?
C3_4 F6_4 1.341(4) . ?
C3_4 F5_4 1.342(4) . ?
C4_4 F9_4 1.330(4) . ?
C4_4 F7_4 1.331(4) . ?
C4_4 F8_4 1.354(4) . ?
C1_5 C2_5 1.496(5) . ?
C1_5 H1A_5 0.9800 . ?
C1_5 H1B_5 0.9800 . ?
C1_5 H1C_5 0.9800 . ?
C2_5 C3_5 1.386(5) . ?
C2_5 C7_5 1.398(4) . ?
C3_5 C4_5 1.373(4) . ?
C3_5 H3_5 0.9500 . ?
C4_5 C5_5 1.389(5) . ?
C4_5 H4_5 0.9500 . ?
C5_5 C6_5 1.381(5) . ?
C5_5 H5_5 0.9500 . ?
C6_5 C7_5 1.379(4) . ?
C6_5 H6_5 0.9500 . ?
C7_5 H7_5 0.9500 . ?
O1_6 C1_6 1.344(14) . ?
C1_6 C4_6 1.548(12) . ?
C1_6 C2_6 1.552(12) . ?
C1_6 C3_6 1.570(12) . ?
C2_6 F3_6 1.321(13) . ?
C2_6 F2_6 1.325(13) . ?
C2_6 F1_6 1.330(13) . ?
C3_6 F6_6 1.313(13) . ?
C3_6 F4_6 1.321(12) . ?
C3_6 F5_6 1.347(13) . ?
C4_6 F7_6 1.328(13) . ?
C4_6 F9_6 1.332(12) . ?
C4_6 F8_6 1.350(13) . ?
